data_4327784
loop_
_publ_author_name
'Alexander M. Willcocks'
'Thomas P. Robinson'
'Christopher Roche'
'Thomas Pugh'
'Stephen P. Richards'
'Andrew J. Kingsley'
'John P. Lowe'
'Andrew L. Johnson'

_publ_contact_author_address
;
Department of Chemistry,
University of Bath.
Claverton Down.
Bath.
BA2 7AY
United Kingdon
;
_publ_contact_author_email a.l.johnson@bath.ac.uk
_publ_contact_author_fax '+44 (0) 1225 386231'
_publ_contact_author_name
;
Dr. Andrew L. Johnson 
;
_publ_contact_author_phone '+44 (0) 1225 384467'
_publ_section_title
;
 Multinuclear Copper(I) Guanidinate Complexes
;
_journal_name_full 'Inorganic Chemistry'
_journal_page_first 246
_journal_page_last 257
_journal_paper_doi 10.1021/ic201602m
_journal_volume 51
_journal_year 2012
_chemical_formula_sum 'C54 H80 Li2 N6'
_chemical_formula_weight 827.12
_chemical_name_systematic
;
 ?
;
_space_group_IT_number 14
_symmetry_cell_setting monoclinic
_symmetry_space_group_name_Hall '-P 2yn'
_symmetry_space_group_name_H-M 'P 1 21/n 1'
_atom_sites_solution_hydrogens geom
_atom_sites_solution_primary direct
_atom_sites_solution_secondary difmap
_audit_creation_method SHELXL-97
_cell_angle_alpha 90.00
_cell_angle_beta 92.730(2)
_cell_angle_gamma 90.00
_cell_formula_units_Z 8
_cell_length_a 13.16000(10)
_cell_length_b 20.7540(2)
_cell_length_c 38.1730(3)
_cell_measurement_reflns_used 143043
_cell_measurement_temperature 150(2)
_cell_measurement_theta_max 27.47
_cell_measurement_theta_min 4.44
_cell_volume 10414.08(15)
_computing_cell_refinement 'HKL Scalepack (Otwinowski & Minor 1997)'
_computing_data_collection 'Kappa CCD'
_computing_data_reduction 'Denzo and Scalepak (Otwinowski & Minor, 1997)'
_computing_molecular_graphics 'ORTEP 3 for Windows (Farrugia, 1997)'
_computing_publication_material 'SHELXL-97 (Sheldrick, 1997)'
_computing_structure_refinement 'SHELXL-97 (Sheldrick, 1997)'
_computing_structure_solution 'SHELXS-86 (Sheldrick, 1986)'
_diffrn_ambient_temperature 150(2)
_diffrn_measured_fraction_theta_full 0.993
_diffrn_measured_fraction_theta_max 0.993
_diffrn_measurement_device_type 'Bruker Kappa CCD Diffractometer'
_diffrn_measurement_method 'omega and phi scans'
_diffrn_radiation_monochromator graphite
_diffrn_radiation_source 'fine-focus sealed tube'
_diffrn_radiation_type MoK\a
_diffrn_radiation_wavelength 0.71073
_diffrn_reflns_av_R_equivalents 0.0804
_diffrn_reflns_av_sigmaI/netI 0.0658
_diffrn_reflns_limit_h_max 17
_diffrn_reflns_limit_h_min -17
_diffrn_reflns_limit_k_max 26
_diffrn_reflns_limit_k_min -26
_diffrn_reflns_limit_l_max 49
_diffrn_reflns_limit_l_min -49
_diffrn_reflns_number 143043
_diffrn_reflns_theta_full 27.47
_diffrn_reflns_theta_max 27.47
_diffrn_reflns_theta_min 4.44
_diffrn_standards_decay_% 0
_diffrn_standards_interval_count 0
_diffrn_standards_interval_time 0
_diffrn_standards_number 0
_exptl_absorpt_coefficient_mu 0.061
_exptl_absorpt_correction_T_max 0.9879
_exptl_absorpt_correction_T_min 0.9808
_exptl_absorpt_correction_type multi-scan
_exptl_absorpt_process_details 'SORTAV (Blessing, 1995)'
_exptl_crystal_colour colorless
_exptl_crystal_density_diffrn 1.055
_exptl_crystal_description block
_exptl_crystal_F_000 3616
_exptl_crystal_size_max 0.32
_exptl_crystal_size_mid 0.20
_exptl_crystal_size_min 0.20
_refine_diff_density_max 0.248
_refine_diff_density_min -0.264
_refine_diff_density_rms 0.035
_refine_ls_extinction_method none
_refine_ls_goodness_of_fit_ref 1.018
_refine_ls_hydrogen_treatment constr
_refine_ls_matrix_type full
_refine_ls_number_parameters 1157
_refine_ls_number_reflns 23687
_refine_ls_number_restraints 0
_refine_ls_restrained_S_all 1.018
_refine_ls_R_factor_all 0.1151
_refine_ls_R_factor_gt 0.0575
_refine_ls_shift/su_max 0.000
_refine_ls_shift/su_mean 0.000
_refine_ls_structure_factor_coef Fsqd
_refine_ls_weighting_details 'calc w=1/[\s^2^(Fo^2^)+(0.0530P)^2^+3.1810P] where P=(Fo^2^+2Fc^2^)/3'
_refine_ls_weighting_scheme calc
_refine_ls_wR_factor_gt 0.1214
_refine_ls_wR_factor_ref 0.1445
_reflns_number_gt 14089
_reflns_number_total 23687
_reflns_threshold_expression >2sigma(I)
_cod_data_source_file ic201602m_si_004_6.cif
_cod_data_source_block '[Li2(L4)2]'
_cod_depositor_comments
;
The following automatic conversions were performed:

'_refine_ls_hydrogen_treatment' value 'Constr' changed to 'constr'
according to the built-in table from CIF Core dictionary named
'cif_core.dic' version 2.4.1 from 2010-06-29.

Automatic conversion script
Id: cif_fix_values 1715 2011-07-08 13:25:40Z adriana 
;
_cod_original_cell_volume 10414.06(15)
_cod_database_code 4327784

loop_
_symmetry_equiv_pos_as_xyz
'x, y, z'
'-x+1/2, y+1/2, -z+1/2'
'-x, -y, -z'
'x-1/2, -y-1/2, z-1/2'

loop_
_atom_site_label
_atom_site_type_symbol
_atom_site_fract_x
_atom_site_fract_y
_atom_site_fract_z
_atom_site_U_iso_or_equiv
_atom_site_adp_type
_atom_site_occupancy
_atom_site_symmetry_multiplicity
_atom_site_calc_flag
_atom_site_refinement_flags
Li1 Li 0.2069(2) 0.41514(16) 0.39025(8) 0.0422(7) Uani 1 1 d .
Li2 Li 0.2493(3) 0.41999(17) 0.32846(9) 0.0512(9) Uani 1 1 d .
Li3 Li 0.7039(3) 0.42827(17) 0.12876(11) 0.0591(10) Uani 1 1 d .
Li4 Li 0.8107(6) 0.3603(2) 0.09678(15) 0.119(2) Uani 1 1 d .
N1 N 0.35118(10) 0.41964(7) 0.40698(4) 0.0338(3) Uani 1 1 d .
N2 N 0.30669(10) 0.48427(6) 0.36003(3) 0.0295(3) Uani 1 1 d .
N3 N 0.47003(10) 0.49789(7) 0.38780(4) 0.0336(3) Uani 1 1 d .
N4 N 0.05946(10) 0.40885(7) 0.37793(4) 0.0319(3) Uani 1 1 d .
N5 N 0.16532(10) 0.35095(7) 0.34417(4) 0.0311(3) Uani 1 1 d .
N6 N -0.01246(11) 0.33148(7) 0.33783(4) 0.0400(4) Uani 1 1 d .
N101 N 0.80182(10) 0.49666(7) 0.13819(4) 0.0320(3) Uani 1 1 d .
N102 N 0.81223(10) 0.44862(7) 0.08453(3) 0.0317(3) Uani 1 1 d .
N103 N 0.90872(13) 0.54308(8) 0.09614(4) 0.0468(4) Uani 1 1 d .
N104 N 0.59761(10) 0.36537(6) 0.11791(4) 0.0293(3) Uani 1 1 d .
N105 N 0.74963(10) 0.32154(6) 0.13576(3) 0.0285(3) Uani 1 1 d .
N106 N 0.60249(10) 0.25504(7) 0.13578(4) 0.0356(3) Uani 1 1 d .
C1 C 0.37734(12) 0.46660(8) 0.38573(4) 0.0312(4) Uani 1 1 d .
C2 C 0.42336(13) 0.38399(9) 0.42813(5) 0.0377(4) Uani 1 1 d .
C3 C 0.50230(14) 0.34875(9) 0.41363(5) 0.0427(5) Uani 1 1 d .
C4 C 0.57050(16) 0.31538(11) 0.43656(6) 0.0572(6) Uani 1 1 d .
H4 H 0.6247 0.2918 0.4271 0.069 Uiso 1 1 calc R
C5 C 0.56095(17) 0.31591(12) 0.47203(7) 0.0647(7) Uani 1 1 d .
H5 H 0.6098 0.2946 0.4871 0.078 Uiso 1 1 calc R
C6 C 0.48009(16) 0.34756(11) 0.48588(6) 0.0577(6) Uani 1 1 d .
H6 H 0.4727 0.3468 0.5105 0.069 Uiso 1 1 calc R
C7 C 0.40885(14) 0.38070(10) 0.46455(5) 0.0446(5) Uani 1 1 d .
C8 C 0.51348(14) 0.34152(10) 0.37430(6) 0.0463(5) Uani 1 1 d .
H8 H 0.4646 0.3720 0.3622 0.056 Uiso 1 1 calc R
C9 C 0.62105(17) 0.35832(12) 0.36289(7) 0.0641(6) Uani 1 1 d .
H9A H 0.6695 0.3261 0.3722 0.096 Uiso 1 1 calc R
H9B H 0.6406 0.4010 0.3719 0.096 Uiso 1 1 calc R
H9C H 0.6215 0.3586 0.3372 0.096 Uiso 1 1 calc R
C10 C 0.48524(18) 0.27346(11) 0.36230(7) 0.0647(6) Uani 1 1 d .
H10A H 0.5298 0.2423 0.3748 0.097 Uiso 1 1 calc R
H10B H 0.4935 0.2697 0.3370 0.097 Uiso 1 1 calc R
H10C H 0.4143 0.2647 0.3674 0.097 Uiso 1 1 calc R
C11 C 0.31893(15) 0.41347(11) 0.48057(5) 0.0492(5) Uani 1 1 d .
H11 H 0.2634 0.4161 0.4618 0.059 Uiso 1 1 calc R
C12 C 0.3416(2) 0.48191(12) 0.49276(6) 0.0662(7) Uani 1 1 d .
H12A H 0.3963 0.4813 0.5111 0.099 Uiso 1 1 calc R
H12B H 0.2803 0.5008 0.5022 0.099 Uiso 1 1 calc R
H12C H 0.3627 0.5078 0.4729 0.099 Uiso 1 1 calc R
C13 C 0.2765(2) 0.37570(13) 0.51126(7) 0.0715(7) Uani 1 1 d .
H13A H 0.2626 0.3312 0.5039 0.107 Uiso 1 1 calc R
H13B H 0.2134 0.3960 0.5183 0.107 Uiso 1 1 calc R
H13C H 0.3265 0.3759 0.5311 0.107 Uiso 1 1 calc R
C14 C 0.29608(12) 0.55086(8) 0.35108(4) 0.0285(4) Uani 1 1 d .
C15 C 0.30254(12) 0.57036(8) 0.31563(4) 0.0325(4) Uani 1 1 d .
C16 C 0.28284(13) 0.63413(9) 0.30633(5) 0.0383(4) Uani 1 1 d .
H16 H 0.2861 0.6466 0.2825 0.046 Uiso 1 1 calc R
C17 C 0.25871(14) 0.67961(9) 0.33097(5) 0.0402(4) Uani 1 1 d .
H17 H 0.2461 0.7230 0.3242 0.048 Uiso 1 1 calc R
C18 C 0.25314(13) 0.66113(9) 0.36554(5) 0.0371(4) Uani 1 1 d .
H18 H 0.2371 0.6925 0.3825 0.044 Uiso 1 1 calc R
C19 C 0.27032(12) 0.59776(8) 0.37631(4) 0.0318(4) Uani 1 1 d .
C20 C 0.32938(13) 0.52298(9) 0.28724(4) 0.0375(4) Uani 1 1 d .
H20 H 0.3561 0.4831 0.2991 0.045 Uiso 1 1 calc R
C21 C 0.41266(17) 0.54842(11) 0.26405(5) 0.0555(6) Uani 1 1 d .
H21A H 0.3860 0.5847 0.2500 0.083 Uiso 1 1 calc R
H21B H 0.4340 0.5140 0.2484 0.083 Uiso 1 1 calc R
H21C H 0.4711 0.5628 0.2789 0.083 Uiso 1 1 calc R
C22 C 0.23541(15) 0.50393(11) 0.26438(5) 0.0497(5) Uani 1 1 d .
H22A H 0.1836 0.4861 0.2792 0.075 Uiso 1 1 calc R
H22B H 0.2544 0.4714 0.2472 0.075 Uiso 1 1 calc R
H22C H 0.2081 0.5420 0.2520 0.075 Uiso 1 1 calc R
C23 C 0.25287(14) 0.58101(9) 0.41436(4) 0.0377(4) Uani 1 1 d .
H23 H 0.2876 0.5390 0.4196 0.045 Uiso 1 1 calc R
C24 C 0.29589(19) 0.63037(12) 0.44039(5) 0.0658(7) Uani 1 1 d .
H24A H 0.3690 0.6355 0.4374 0.099 Uiso 1 1 calc R
H24B H 0.2848 0.6157 0.4643 0.099 Uiso 1 1 calc R
H24C H 0.2616 0.6718 0.4363 0.099 Uiso 1 1 calc R
C25 C 0.14009(17) 0.57173(14) 0.41953(6) 0.0685(7) Uani 1 1 d .
H25A H 0.1040 0.6122 0.4144 0.103 Uiso 1 1 calc R
H25B H 0.1301 0.5590 0.4439 0.103 Uiso 1 1 calc R
H25C H 0.1134 0.5380 0.4037 0.103 Uiso 1 1 calc R
C26 C 0.51738(13) 0.51974(9) 0.35613(5) 0.0381(4) Uani 1 1 d .
H26A H 0.4948 0.4924 0.3363 0.057 Uiso 1 1 calc R
H26B H 0.5915 0.5170 0.3596 0.057 Uiso 1 1 calc R
H26C H 0.4976 0.5645 0.3512 0.057 Uiso 1 1 calc R
C27 C 0.53128(14) 0.50500(10) 0.42022(5) 0.0417(5) Uani 1 1 d .
H27A H 0.4898 0.4950 0.4402 0.063 Uiso 1 1 calc R
H27B H 0.5561 0.5494 0.4223 0.063 Uiso 1 1 calc R
H27C H 0.5893 0.4754 0.4201 0.063 Uiso 1 1 calc R
C31 C 0.06845(13) 0.36405(8) 0.35353(4) 0.0318(4) Uani 1 1 d .
C32 C 0.19306(13) 0.28564(8) 0.33734(5) 0.0360(4) Uani 1 1 d .
C33 C 0.23866(15) 0.27067(9) 0.30552(5) 0.0423(5) Uani 1 1 d .
C34 C 0.27098(18) 0.20773(10) 0.29968(6) 0.0576(6) Uani 1 1 d .
H34 H 0.3021 0.1977 0.2784 0.069 Uiso 1 1 calc R
C35 C 0.2588(2) 0.15985(10) 0.32415(7) 0.0674(7) Uani 1 1 d .
H35 H 0.2797 0.1170 0.3196 0.081 Uiso 1 1 calc R
C36 C 0.21589(18) 0.17484(10) 0.35527(7) 0.0599(6) Uani 1 1 d .
H36 H 0.2079 0.1417 0.3721 0.072 Uiso 1 1 calc R
C37 C 0.18392(15) 0.23689(9) 0.36290(5) 0.0442(5) Uani 1 1 d .
C38 C 0.25598(15) 0.32171(9) 0.27802(5) 0.0432(5) Uani 1 1 d .
H38 H 0.2104 0.3589 0.2829 0.052 Uiso 1 1 calc R
C39 C 0.36578(16) 0.34636(11) 0.28117(6) 0.0529(5) Uani 1 1 d .
H39A H 0.4126 0.3107 0.2771 0.079 Uiso 1 1 calc R
H39B H 0.3799 0.3639 0.3047 0.079 Uiso 1 1 calc R
H39C H 0.3750 0.3802 0.2637 0.079 Uiso 1 1 calc R
C40 C 0.2308(2) 0.29964(11) 0.24040(6) 0.0631(6) Uani 1 1 d .
H40A H 0.2796 0.2666 0.2339 0.095 Uiso 1 1 calc R
H40B H 0.2349 0.3365 0.2245 0.095 Uiso 1 1 calc R
H40C H 0.1619 0.2817 0.2387 0.095 Uiso 1 1 calc R
C41 C 0.14823(16) 0.25091(10) 0.39948(5) 0.0493(5) Uani 1 1 d .
H41 H 0.1223 0.2962 0.3995 0.059 Uiso 1 1 calc R
C42 C 0.2354(2) 0.24668(17) 0.42693(7) 0.0912(10) Uani 1 1 d .
H42A H 0.2617 0.2025 0.4279 0.137 Uiso 1 1 calc R
H42B H 0.2110 0.2586 0.4499 0.137 Uiso 1 1 calc R
H42C H 0.2898 0.2762 0.4207 0.137 Uiso 1 1 calc R
C43 C 0.0627(2) 0.20755(15) 0.41021(7) 0.0806(8) Uani 1 1 d .
H43A H 0.0866 0.1628 0.4113 0.121 Uiso 1 1 calc R
H43B H 0.0054 0.2110 0.3930 0.121 Uiso 1 1 calc R
H43C H 0.0407 0.2207 0.4333 0.121 Uiso 1 1 calc R
C44 C -0.03117(12) 0.44462(8) 0.38261(5) 0.0328(4) Uani 1 1 d .
C45 C -0.06945(13) 0.48782(8) 0.35673(5) 0.0346(4) Uani 1 1 d .
C46 C -0.15332(14) 0.52583(9) 0.36407(5) 0.0407(4) Uani 1 1 d .
H46 H -0.1808 0.5542 0.3465 0.049 Uiso 1 1 calc R
C47 C -0.19739(15) 0.52341(10) 0.39607(6) 0.0476(5) Uani 1 1 d .
H47 H -0.2528 0.5509 0.4008 0.057 Uiso 1 1 calc R
C48 C -0.16023(15) 0.48070(10) 0.42107(6) 0.0510(5) Uani 1 1 d .
H48 H -0.1912 0.4787 0.4430 0.061 Uiso 1 1 calc R
C49 C -0.07846(14) 0.44038(10) 0.41501(5) 0.0415(4) Uani 1 1 d .
C50 C -0.02180(15) 0.49604(9) 0.32156(5) 0.0412(4) Uani 1 1 d .
H50 H 0.0390 0.4671 0.3214 0.049 Uiso 1 1 calc R
C51 C 0.01500(15) 0.56516(9) 0.31644(5) 0.0456(5) Uani 1 1 d .
H51A H -0.0434 0.5945 0.3157 0.068 Uiso 1 1 calc R
H51B H 0.0498 0.5682 0.2944 0.068 Uiso 1 1 calc R
H51C H 0.0622 0.5771 0.3360 0.068 Uiso 1 1 calc R
C52 C -0.0947(2) 0.47602(12) 0.29108(6) 0.0660(7) Uani 1 1 d .
H52A H -0.1177 0.4317 0.2947 0.099 Uiso 1 1 calc R
H52B H -0.0596 0.4786 0.2691 0.099 Uiso 1 1 calc R
H52C H -0.1537 0.5050 0.2899 0.099 Uiso 1 1 calc R
C53 C -0.04339(16) 0.39148(11) 0.44276(5) 0.0541(6) Uani 1 1 d .
H53 H 0.0066 0.3620 0.4321 0.065 Uiso 1 1 calc R
C54 C 0.0100(2) 0.42471(15) 0.47363(7) 0.0887(9) Uani 1 1 d .
H54A H 0.0675 0.4497 0.4655 0.133 Uiso 1 1 calc R
H54B H 0.0349 0.3924 0.4907 0.133 Uiso 1 1 calc R
H54C H -0.0377 0.4536 0.4847 0.133 Uiso 1 1 calc R
C55 C -0.1312(2) 0.34999(14) 0.45590(7) 0.0770(8) Uani 1 1 d .
H55A H -0.1034 0.3160 0.4714 0.116 Uiso 1 1 calc R
H55B H -0.1687 0.3304 0.4358 0.116 Uiso 1 1 calc R
H55C H -0.1773 0.3772 0.4689 0.116 Uiso 1 1 calc R
C56 C -0.11029(14) 0.32569(10) 0.35378(6) 0.0520(5) Uani 1 1 d .
H56A H -0.1008 0.3306 0.3793 0.078 Uiso 1 1 calc R
H56B H -0.1396 0.2832 0.3484 0.078 Uiso 1 1 calc R
H56C H -0.1563 0.3593 0.3445 0.078 Uiso 1 1 calc R
C57 C -0.00837(15) 0.30461(11) 0.30277(5) 0.0519(5) Uani 1 1 d .
H57A H 0.0460 0.3257 0.2904 0.078 Uiso 1 1 calc R
H57B H -0.0736 0.3118 0.2899 0.078 Uiso 1 1 calc R
H57C H 0.0052 0.2583 0.3044 0.078 Uiso 1 1 calc R
C101 C 0.84121(13) 0.49736(8) 0.10678(4) 0.0334(4) Uani 1 1 d .
C102 C 0.84774(13) 0.53095(8) 0.16703(4) 0.0336(4) Uani 1 1 d .
C103 C 0.78922(15) 0.57609(9) 0.18491(5) 0.0410(4) Uani 1 1 d .
C104 C 0.83614(18) 0.61297(10) 0.21162(5) 0.0509(5) Uani 1 1 d .
H104 H 0.7973 0.6442 0.2233 0.061 Uiso 1 1 calc R
C105 C 0.93742(18) 0.60510(10) 0.22137(5) 0.0535(5) Uani 1 1 d .
H105 H 0.9696 0.6327 0.2384 0.064 Uiso 1 1 calc R
C106 C 0.99146(16) 0.55659(10) 0.20604(5) 0.0494(5) Uani 1 1 d .
H106 H 1.0602 0.5494 0.2138 0.059 Uiso 1 1 calc R
C107 C 0.94828(14) 0.51781(9) 0.17951(5) 0.0383(4) Uani 1 1 d .
C108 C 0.67668(17) 0.58519(11) 0.17571(6) 0.0577(6) Uani 1 1 d .
H108 H 0.6551 0.5516 0.1581 0.069 Uiso 1 1 calc R
C109 C 0.6555(3) 0.6504(2) 0.15958(12) 0.1422(17) Uani 1 1 d .
H10D H 0.5847 0.6522 0.1504 0.213 Uiso 1 1 calc R
H10E H 0.7011 0.6576 0.1404 0.213 Uiso 1 1 calc R
H10F H 0.6669 0.6839 0.1774 0.213 Uiso 1 1 calc R
C110 C 0.6125(2) 0.57777(19) 0.20712(9) 0.1068(11) Uani 1 1 d .
H11A H 0.6367 0.6076 0.2256 0.160 Uiso 1 1 calc R
H11B H 0.6178 0.5334 0.2158 0.160 Uiso 1 1 calc R
H11C H 0.5414 0.5875 0.2004 0.160 Uiso 1 1 calc R
C111 C 1.00725(14) 0.46020(10) 0.16678(5) 0.0479(5) Uani 1 1 d .
H111 H 0.9676 0.4411 0.1463 0.057 Uiso 1 1 calc R
C112 C 1.11231(17) 0.47855(15) 0.15457(7) 0.0777(8) Uani 1 1 d .
H11D H 1.1053 0.5125 0.1368 0.117 Uiso 1 1 calc R
H11E H 1.1445 0.4407 0.1445 0.117 Uiso 1 1 calc R
H11F H 1.1546 0.4943 0.1746 0.117 Uiso 1 1 calc R
C113 C 1.01705(17) 0.40866(11) 0.19554(6) 0.0587(6) Uani 1 1 d .
H11G H 1.0550 0.4263 0.2161 0.088 Uiso 1 1 calc R
H11H H 1.0533 0.3712 0.1867 0.088 Uiso 1 1 calc R
H11I H 0.9491 0.3955 0.2022 0.088 Uiso 1 1 calc R
C114 C 0.79806(13) 0.46021(9) 0.04764(4) 0.0342(4) Uani 1 1 d .
C115 C 0.73078(15) 0.50829(9) 0.03405(5) 0.0440(5) Uani 1 1 d .
C116 C 0.71303(16) 0.51341(11) -0.00204(5) 0.0527(5) Uani 1 1 d .
H116 H 0.6689 0.5463 -0.0110 0.063 Uiso 1 1 calc R
C117 C 0.75741(16) 0.47236(11) -0.02517(5) 0.0519(5) Uani 1 1 d .
H117 H 0.7437 0.4766 -0.0497 0.062 Uiso 1 1 calc R
C118 C 0.82211(14) 0.42494(10) -0.01209(5) 0.0438(5) Uani 1 1 d .
H118 H 0.8522 0.3961 -0.0279 0.053 Uiso 1 1 calc R
C119 C 0.84437(13) 0.41839(9) 0.02381(4) 0.0357(4) Uani 1 1 d .
C120 C 0.67113(18) 0.55292(10) 0.05735(6) 0.0557(6) Uani 1 1 d .
H120 H 0.6967 0.5461 0.0822 0.067 Uiso 1 1 calc R
C121 C 0.6865(2) 0.62398(11) 0.04831(7) 0.0685(7) Uani 1 1 d .
H12D H 0.7594 0.6335 0.0485 0.103 Uiso 1 1 calc R
H12E H 0.6544 0.6510 0.0657 0.103 Uiso 1 1 calc R
H12F H 0.6554 0.6329 0.0250 0.103 Uiso 1 1 calc R
C122 C 0.5576(2) 0.53554(13) 0.05493(7) 0.0766(8) Uani 1 1 d .
H12G H 0.5311 0.5406 0.0307 0.115 Uiso 1 1 calc R
H12H H 0.5205 0.5642 0.0702 0.115 Uiso 1 1 calc R
H12I H 0.5488 0.4908 0.0624 0.115 Uiso 1 1 calc R
C123 C 0.91705(13) 0.36524(9) 0.03582(5) 0.0376(4) Uani 1 1 d .
H123 H 0.9328 0.3713 0.0615 0.045 Uiso 1 1 calc R
C124 C 1.01810(15) 0.36689(12) 0.01740(6) 0.0536(5) Uani 1 1 d .
H12J H 1.0057 0.3571 -0.0076 0.080 Uiso 1 1 calc R
H12K H 1.0646 0.3348 0.0280 0.080 Uiso 1 1 calc R
H12L H 1.0485 0.4098 0.0199 0.080 Uiso 1 1 calc R
C125 C 0.86845(15) 0.29863(10) 0.03073(5) 0.0461(5) Uani 1 1 d .
H12M H 0.8061 0.2964 0.0437 0.069 Uiso 1 1 calc R
H12N H 0.9162 0.2655 0.0395 0.069 Uiso 1 1 calc R
H12O H 0.8519 0.2914 0.0057 0.069 Uiso 1 1 calc R
C126 C 0.98314(17) 0.52830(12) 0.07029(6) 0.0610(6) Uani 1 1 d .
H12P H 0.9945 0.4817 0.0696 0.092 Uiso 1 1 calc R
H12Q H 1.0474 0.5502 0.0767 0.092 Uiso 1 1 calc R
H12R H 0.9577 0.5431 0.0471 0.092 Uiso 1 1 calc R
C127 C 0.9126(2) 0.60886(10) 0.10959(6) 0.0608(6) Uani 1 1 d .
H12S H 0.8489 0.6188 0.1207 0.091 Uiso 1 1 calc R
H12T H 0.9218 0.6389 0.0902 0.091 Uiso 1 1 calc R
H12U H 0.9697 0.6131 0.1269 0.091 Uiso 1 1 calc R
C131 C 0.64731(12) 0.31329(8) 0.12992(4) 0.0285(4) Uani 1 1 d .
C132 C 0.49990(12) 0.36159(8) 0.10041(4) 0.0309(4) Uani 1 1 d .
C133 C 0.48200(13) 0.32494(9) 0.06981(5) 0.0357(4) Uani 1 1 d .
C134 C 0.38322(14) 0.32198(11) 0.05475(5) 0.0469(5) Uani 1 1 d .
H134 H 0.3700 0.2959 0.0346 0.056 Uiso 1 1 calc R
C135 C 0.30455(14) 0.35607(12) 0.06850(6) 0.0548(6) Uani 1 1 d .
H135 H 0.2373 0.3522 0.0585 0.066 Uiso 1 1 calc R
C136 C 0.32459(15) 0.39583(12) 0.09684(6) 0.0563(6) Uani 1 1 d .
H136 H 0.2711 0.4212 0.1055 0.068 Uiso 1 1 calc R
C137 C 0.42131(14) 0.39995(10) 0.11323(5) 0.0434(5) Uani 1 1 d .
C138 C 0.56654(14) 0.29161(11) 0.05109(5) 0.0479(5) Uani 1 1 d .
H138 H 0.6300 0.2953 0.0664 0.057 Uiso 1 1 calc R
C139 C 0.58528(17) 0.32685(15) 0.01671(6) 0.0742(8) Uani 1 1 d .
H13D H 0.5237 0.3249 0.0013 0.111 Uiso 1 1 calc R
H13E H 0.6417 0.3063 0.0052 0.111 Uiso 1 1 calc R
H13F H 0.6023 0.3720 0.0217 0.111 Uiso 1 1 calc R
C140 C 0.5458(2) 0.21998(13) 0.04517(8) 0.0857(9) Uani 1 1 d .
H14A H 0.5318 0.1995 0.0676 0.129 Uiso 1 1 calc R
H14B H 0.6054 0.1997 0.0354 0.129 Uiso 1 1 calc R
H14C H 0.4868 0.2147 0.0288 0.129 Uiso 1 1 calc R
C141 C 0.43978(17) 0.44426(13) 0.14450(6) 0.0668(7) Uani 1 1 d .
H141 H 0.5151 0.4497 0.1481 0.080 Uiso 1 1 calc R
C142 C 0.39433(19) 0.51108(12) 0.13872(7) 0.0705(7) Uani 1 1 d .
H14D H 0.4193 0.5295 0.1171 0.106 Uiso 1 1 calc R
H14E H 0.4145 0.5388 0.1586 0.106 Uiso 1 1 calc R
H14F H 0.3200 0.5079 0.1367 0.106 Uiso 1 1 calc R
C143 C 0.4012(3) 0.41528(15) 0.17785(7) 0.1173(14) Uani 1 1 d .
H14G H 0.3278 0.4074 0.1748 0.176 Uiso 1 1 calc R
H14H H 0.4143 0.4452 0.1974 0.176 Uiso 1 1 calc R
H14I H 0.4364 0.3745 0.1829 0.176 Uiso 1 1 calc R
C144 C 0.80296(12) 0.28767(8) 0.16343(4) 0.0303(4) Uani 1 1 d .
C145 C 0.89430(13) 0.25516(8) 0.15626(5) 0.0340(4) Uani 1 1 d .
C146 C 0.95013(14) 0.22468(9) 0.18344(5) 0.0435(5) Uani 1 1 d .
H146 H 1.0118 0.2034 0.1785 0.052 Uiso 1 1 calc R
C147 C 0.91805(15) 0.22462(10) 0.21714(5) 0.0480(5) Uani 1 1 d .
H147 H 0.9564 0.2031 0.2353 0.058 Uiso 1 1 calc R
C148 C 0.82897(15) 0.25644(10) 0.22425(5) 0.0446(5) Uani 1 1 d .
H148 H 0.8064 0.2559 0.2475 0.054 Uiso 1 1 calc R
C149 C 0.77124(13) 0.28920(9) 0.19841(5) 0.0361(4) Uani 1 1 d .
C150 C 0.93353(13) 0.25180(9) 0.11953(5) 0.0370(4) Uani 1 1 d .
H150 H 0.8794 0.2699 0.1031 0.044 Uiso 1 1 calc R
C151 C 1.02892(14) 0.29309(10) 0.11618(5) 0.0460(5) Uani 1 1 d .
H15A H 1.0827 0.2777 0.1328 0.069 Uiso 1 1 calc R
H15B H 1.0131 0.3381 0.1214 0.069 Uiso 1 1 calc R
H15C H 1.0521 0.2899 0.0922 0.069 Uiso 1 1 calc R
C152 C 0.95380(16) 0.18267(10) 0.10785(6) 0.0506(5) Uani 1 1 d .
H15D H 0.9692 0.1825 0.0830 0.076 Uiso 1 1 calc R
H15E H 0.8934 0.1562 0.1113 0.076 Uiso 1 1 calc R
H15F H 1.0117 0.1651 0.1218 0.076 Uiso 1 1 calc R
C153 C 0.68012(14) 0.32843(10) 0.20928(5) 0.0452(5) Uani 1 1 d .
H153 H 0.6382 0.3386 0.1874 0.054 Uiso 1 1 calc R
C154 C 0.7151(2) 0.39198(15) 0.22518(10) 0.1093(12) Uani 1 1 d .
H15G H 0.6557 0.4179 0.2307 0.164 Uiso 1 1 calc R
H15H H 0.7555 0.4153 0.2084 0.164 Uiso 1 1 calc R
H15I H 0.7567 0.3839 0.2467 0.164 Uiso 1 1 calc R
C155 C 0.6125(2) 0.29143(18) 0.23337(9) 0.1122(13) Uani 1 1 d .
H15J H 0.5970 0.2490 0.2233 0.168 Uiso 1 1 calc R
H15K H 0.5491 0.3153 0.2360 0.168 Uiso 1 1 calc R
H15L H 0.6478 0.2861 0.2564 0.168 Uiso 1 1 calc R
C156 C 0.65944(15) 0.19500(9) 0.13405(6) 0.0503(5) Uani 1 1 d .
H15M H 0.7181 0.2012 0.1195 0.075 Uiso 1 1 calc R
H15N H 0.6154 0.1613 0.1237 0.075 Uiso 1 1 calc R
H15O H 0.6832 0.1821 0.1577 0.075 Uiso 1 1 calc R
C157 C 0.49695(14) 0.24753(10) 0.14502(6) 0.0485(5) Uani 1 1 d .
H15P H 0.4694 0.2896 0.1514 0.073 Uiso 1 1 calc R
H15Q H 0.4936 0.2179 0.1649 0.073 Uiso 1 1 calc R
H15R H 0.4569 0.2301 0.1249 0.073 Uiso 1 1 calc R

loop_
_atom_site_aniso_label
_atom_site_aniso_U_11
_atom_site_aniso_U_22
_atom_site_aniso_U_33
_atom_site_aniso_U_23
_atom_site_aniso_U_13
_atom_site_aniso_U_12
Li1 0.0361(16) 0.0509(19) 0.0393(17) 0.0000(15) -0.0001(13) -0.0052(14)
Li2 0.060(2) 0.055(2) 0.0397(18) -0.0066(16) 0.0074(16) -0.0216(17)
Li3 0.0420(19) 0.042(2) 0.095(3) -0.0201(19) 0.0166(19) -0.0083(16)
Li4 0.223(7) 0.044(2) 0.099(4) 0.012(2) 0.102(4) 0.008(3)
N1 0.0305(8) 0.0359(8) 0.0348(8) 0.0078(7) -0.0018(6) -0.0039(6)
N2 0.0292(7) 0.0303(8) 0.0287(7) 0.0002(6) -0.0009(6) -0.0019(6)
N3 0.0295(7) 0.0407(9) 0.0303(8) 0.0040(6) -0.0013(6) -0.0088(6)
N4 0.0298(7) 0.0342(8) 0.0319(8) -0.0041(6) 0.0037(6) -0.0025(6)
N5 0.0301(7) 0.0302(8) 0.0332(8) -0.0035(6) 0.0036(6) -0.0007(6)
N6 0.0305(8) 0.0418(9) 0.0477(9) -0.0120(7) 0.0014(7) -0.0066(7)
N101 0.0357(8) 0.0306(8) 0.0299(8) -0.0013(6) 0.0028(6) -0.0016(6)
N102 0.0354(8) 0.0328(8) 0.0268(7) 0.0013(6) 0.0024(6) -0.0022(6)
N103 0.0630(11) 0.0407(9) 0.0377(9) -0.0006(7) 0.0126(8) -0.0191(8)
N104 0.0242(7) 0.0308(8) 0.0328(8) 0.0002(6) 0.0006(6) 0.0023(6)
N105 0.0243(7) 0.0292(7) 0.0320(8) 0.0016(6) 0.0000(6) 0.0014(6)
N106 0.0291(7) 0.0290(8) 0.0484(9) 0.0036(7) -0.0012(7) -0.0033(6)
C1 0.0287(9) 0.0337(9) 0.0311(9) -0.0018(7) 0.0004(7) -0.0018(7)
C2 0.0300(9) 0.0395(10) 0.0429(11) 0.0108(8) -0.0052(8) -0.0072(8)
C3 0.0340(10) 0.0433(11) 0.0503(12) 0.0129(9) -0.0027(9) -0.0045(9)
C4 0.0391(11) 0.0605(14) 0.0711(16) 0.0190(12) -0.0067(10) 0.0050(10)
C5 0.0501(13) 0.0761(17) 0.0662(16) 0.0330(13) -0.0149(12) 0.0011(12)
C6 0.0498(13) 0.0718(15) 0.0503(13) 0.0247(11) -0.0095(10) -0.0110(12)
C7 0.0410(11) 0.0508(12) 0.0411(11) 0.0145(9) -0.0078(9) -0.0136(9)
C8 0.0390(11) 0.0413(11) 0.0586(13) 0.0052(10) 0.0010(9) 0.0071(9)
C9 0.0503(13) 0.0688(16) 0.0743(16) 0.0020(13) 0.0157(12) 0.0016(12)
C10 0.0628(14) 0.0496(14) 0.0809(17) 0.0018(12) -0.0058(13) 0.0049(11)
C11 0.0468(12) 0.0669(14) 0.0336(10) 0.0068(10) -0.0026(9) -0.0100(10)
C12 0.0785(17) 0.0684(16) 0.0529(14) 0.0037(12) 0.0150(12) -0.0071(13)
C13 0.0711(16) 0.0784(18) 0.0662(16) 0.0108(13) 0.0174(13) -0.0176(14)
C14 0.0246(8) 0.0306(9) 0.0300(9) 0.0013(7) -0.0020(7) -0.0028(7)
C15 0.0284(9) 0.0382(10) 0.0307(9) 0.0029(8) -0.0001(7) -0.0029(7)
C16 0.0407(10) 0.0417(11) 0.0323(10) 0.0087(8) -0.0005(8) -0.0032(8)
C17 0.0403(10) 0.0331(10) 0.0467(11) 0.0065(9) -0.0021(9) -0.0012(8)
C18 0.0346(10) 0.0354(10) 0.0411(10) -0.0044(8) 0.0002(8) 0.0005(8)
C19 0.0292(9) 0.0350(10) 0.0311(9) -0.0016(7) -0.0011(7) -0.0025(7)
C20 0.0406(10) 0.0438(11) 0.0282(9) -0.0001(8) 0.0023(8) -0.0005(8)
C21 0.0598(13) 0.0665(15) 0.0417(12) -0.0034(10) 0.0179(10) -0.0048(11)
C22 0.0526(12) 0.0586(13) 0.0372(11) -0.0096(10) -0.0066(9) 0.0021(10)
C23 0.0434(10) 0.0410(11) 0.0288(9) -0.0030(8) 0.0044(8) -0.0009(8)
C24 0.0805(16) 0.0816(17) 0.0355(12) -0.0098(11) 0.0050(11) -0.0338(14)
C25 0.0580(14) 0.100(2) 0.0480(13) 0.0082(13) 0.0113(11) -0.0295(14)
C26 0.0333(9) 0.0440(11) 0.0369(10) 0.0015(8) 0.0027(8) -0.0077(8)
C27 0.0373(10) 0.0501(12) 0.0370(10) 0.0050(9) -0.0052(8) -0.0114(9)
C31 0.0313(9) 0.0320(9) 0.0321(9) 0.0015(7) 0.0011(7) -0.0043(7)
C32 0.0350(10) 0.0309(10) 0.0420(10) -0.0049(8) 0.0023(8) -0.0007(8)
C33 0.0464(11) 0.0331(10) 0.0474(11) -0.0078(9) 0.0038(9) -0.0010(9)
C34 0.0712(15) 0.0399(12) 0.0628(14) -0.0115(11) 0.0158(12) 0.0064(11)
C35 0.0906(18) 0.0306(12) 0.0819(18) -0.0066(12) 0.0143(14) 0.0110(12)
C36 0.0737(15) 0.0324(11) 0.0742(16) 0.0070(11) 0.0099(13) 0.0011(11)
C37 0.0460(11) 0.0341(10) 0.0524(12) 0.0018(9) 0.0024(9) -0.0043(9)
C38 0.0524(12) 0.0396(11) 0.0383(11) -0.0090(9) 0.0087(9) 0.0032(9)
C39 0.0547(13) 0.0527(13) 0.0524(13) -0.0034(10) 0.0152(10) 0.0009(10)
C40 0.0882(17) 0.0570(14) 0.0443(13) -0.0123(11) 0.0051(12) 0.0023(13)
C41 0.0610(13) 0.0393(11) 0.0478(12) 0.0092(9) 0.0062(10) -0.0051(10)
C42 0.0752(18) 0.137(3) 0.0610(17) -0.0065(17) 0.0005(14) -0.0451(18)
C43 0.0724(17) 0.106(2) 0.0640(16) -0.0006(15) 0.0077(13) -0.0409(16)
C44 0.0293(9) 0.0332(10) 0.0360(10) -0.0061(8) 0.0026(7) -0.0036(7)
C45 0.0330(9) 0.0336(10) 0.0371(10) -0.0055(8) 0.0021(8) -0.0038(8)
C46 0.0358(10) 0.0370(10) 0.0493(12) -0.0013(9) 0.0028(9) -0.0006(8)
C47 0.0360(10) 0.0441(12) 0.0636(14) -0.0054(10) 0.0129(10) 0.0028(9)
C48 0.0472(12) 0.0599(14) 0.0477(12) -0.0040(10) 0.0198(10) 0.0020(10)
C49 0.0391(10) 0.0488(12) 0.0373(10) -0.0008(9) 0.0081(8) 0.0003(9)
C50 0.0467(11) 0.0411(11) 0.0361(10) 0.0004(8) 0.0048(8) 0.0049(9)
C51 0.0447(11) 0.0482(12) 0.0443(11) 0.0057(9) 0.0047(9) -0.0022(9)
C52 0.0966(19) 0.0577(15) 0.0429(13) -0.0056(11) -0.0038(12) -0.0171(13)
C53 0.0525(13) 0.0697(15) 0.0411(12) 0.0080(11) 0.0122(10) 0.0020(11)
C54 0.101(2) 0.095(2) 0.0682(18) 0.0165(16) -0.0219(16) -0.0209(17)
C55 0.0707(16) 0.0872(19) 0.0736(17) 0.0254(15) 0.0085(14) -0.0154(14)
C56 0.0357(11) 0.0463(12) 0.0743(15) -0.0128(11) 0.0060(10) -0.0122(9)
C57 0.0451(11) 0.0558(13) 0.0541(13) -0.0199(10) -0.0064(10) -0.0065(10)
C101 0.0362(9) 0.0304(9) 0.0337(10) 0.0027(8) 0.0015(8) -0.0024(8)
C102 0.0426(10) 0.0295(9) 0.0287(9) 0.0001(7) 0.0026(8) -0.0054(8)
C103 0.0527(12) 0.0336(10) 0.0368(10) 0.0001(8) 0.0024(9) 0.0049(9)
C104 0.0758(15) 0.0377(11) 0.0387(11) -0.0068(9) -0.0012(10) 0.0088(10)
C105 0.0732(15) 0.0433(12) 0.0430(12) -0.0096(10) -0.0089(11) -0.0058(11)
C106 0.0507(12) 0.0525(13) 0.0443(12) -0.0050(10) -0.0064(9) -0.0079(10)
C107 0.0380(10) 0.0415(11) 0.0357(10) -0.0039(8) 0.0034(8) -0.0059(8)
C108 0.0599(14) 0.0572(14) 0.0555(13) -0.0181(11) -0.0033(11) 0.0212(11)
C109 0.101(3) 0.144(3) 0.182(4) 0.081(3) 0.004(3) 0.057(2)
C110 0.0659(18) 0.155(3) 0.101(2) 0.012(2) 0.0225(17) 0.005(2)
C111 0.0337(10) 0.0623(14) 0.0474(12) -0.0155(10) 0.0001(9) -0.0001(9)
C112 0.0454(13) 0.111(2) 0.0780(18) -0.0205(16) 0.0154(12) -0.0035(14)
C113 0.0541(13) 0.0563(14) 0.0648(15) -0.0082(11) -0.0074(11) 0.0108(11)
C114 0.0378(10) 0.0356(10) 0.0293(9) 0.0030(8) 0.0020(7) -0.0033(8)
C115 0.0497(11) 0.0445(11) 0.0380(11) 0.0076(9) 0.0045(9) 0.0082(9)
C116 0.0587(13) 0.0601(14) 0.0391(11) 0.0156(10) 0.0008(10) 0.0147(11)
C117 0.0562(13) 0.0706(15) 0.0286(10) 0.0086(10) 0.0007(9) 0.0073(11)
C118 0.0447(11) 0.0562(13) 0.0310(10) -0.0002(9) 0.0065(8) 0.0011(10)
C119 0.0347(9) 0.0429(11) 0.0295(9) 0.0030(8) 0.0021(7) -0.0024(8)
C120 0.0730(15) 0.0537(13) 0.0404(12) 0.0082(10) 0.0040(10) 0.0239(11)
C121 0.0851(18) 0.0551(15) 0.0650(16) 0.0029(12) 0.0009(13) 0.0190(13)
C122 0.0769(18) 0.0712(17) 0.0847(19) 0.0057(14) 0.0345(15) 0.0206(14)
C123 0.0365(10) 0.0464(11) 0.0301(9) -0.0016(8) 0.0033(8) 0.0023(8)
C124 0.0411(11) 0.0719(15) 0.0484(12) 0.0021(11) 0.0071(9) 0.0048(11)
C125 0.0496(12) 0.0474(12) 0.0412(11) -0.0034(9) 0.0018(9) 0.0035(9)
C126 0.0645(14) 0.0750(16) 0.0449(12) -0.0042(11) 0.0166(11) -0.0336(12)
C127 0.0976(18) 0.0369(12) 0.0481(13) 0.0045(10) 0.0039(12) -0.0243(12)
C131 0.0272(8) 0.0303(9) 0.0281(9) -0.0026(7) 0.0037(7) -0.0007(7)
C132 0.0250(8) 0.0360(10) 0.0320(9) 0.0035(7) 0.0030(7) 0.0016(7)
C133 0.0290(9) 0.0445(11) 0.0335(10) 0.0001(8) 0.0002(7) 0.0014(8)
C134 0.0365(11) 0.0641(14) 0.0393(11) -0.0043(10) -0.0052(8) -0.0026(10)
C135 0.0269(10) 0.0894(17) 0.0475(12) 0.0047(12) -0.0051(9) 0.0051(11)
C136 0.0315(10) 0.0893(17) 0.0481(13) -0.0014(12) 0.0021(9) 0.0209(11)
C137 0.0340(10) 0.0571(13) 0.0392(11) -0.0018(9) 0.0018(8) 0.0116(9)
C138 0.0361(10) 0.0675(14) 0.0396(11) -0.0163(10) -0.0029(8) 0.0088(10)
C139 0.0468(13) 0.140(3) 0.0361(12) -0.0059(14) 0.0052(10) 0.0160(15)
C140 0.0744(17) 0.0769(19) 0.105(2) -0.0481(17) -0.0064(16) 0.0152(14)
C141 0.0480(13) 0.0887(18) 0.0628(15) -0.0316(13) -0.0064(11) 0.0314(12)
C142 0.0646(15) 0.0643(16) 0.0845(18) -0.0147(14) 0.0235(13) 0.0025(13)
C143 0.217(4) 0.093(2) 0.0410(15) -0.0067(14) 0.0026(19) 0.086(3)
C144 0.0283(9) 0.0286(9) 0.0335(9) 0.0026(7) -0.0024(7) -0.0028(7)
C145 0.0321(9) 0.0323(10) 0.0371(10) 0.0015(8) -0.0011(8) 0.0012(8)
C146 0.0363(10) 0.0463(12) 0.0473(12) 0.0072(9) -0.0051(9) 0.0081(9)
C147 0.0475(12) 0.0537(13) 0.0416(12) 0.0124(10) -0.0109(9) 0.0041(10)
C148 0.0468(11) 0.0550(12) 0.0315(10) 0.0071(9) -0.0022(8) -0.0032(10)
C149 0.0340(9) 0.0391(10) 0.0353(10) 0.0012(8) 0.0011(8) -0.0040(8)
C150 0.0330(9) 0.0390(10) 0.0389(10) 0.0001(8) 0.0002(8) 0.0096(8)
C151 0.0418(11) 0.0487(12) 0.0477(12) 0.0052(9) 0.0051(9) 0.0040(9)
C152 0.0505(12) 0.0451(12) 0.0565(13) -0.0074(10) 0.0057(10) 0.0113(10)
C153 0.0387(10) 0.0637(14) 0.0337(10) -0.0009(9) 0.0067(8) 0.0044(10)
C154 0.0696(18) 0.096(2) 0.160(3) -0.075(2) -0.0135(19) 0.0245(16)
C155 0.0782(19) 0.157(3) 0.107(2) 0.066(2) 0.0598(18) 0.041(2)
C156 0.0446(11) 0.0286(10) 0.0765(15) 0.0005(10) -0.0094(10) -0.0018(9)
C157 0.0365(10) 0.0463(12) 0.0630(13) 0.0108(10) 0.0066(9) -0.0094(9)

loop_
_atom_type_symbol
_atom_type_description
_atom_type_scat_dispersion_real
_atom_type_scat_dispersion_imag
_atom_type_scat_source
C C 0.0033 0.0016 'International Tables Vol C Tables 4.2.6.8 and 6.1.1.4'
H H 0.0000 0.0000 'International Tables Vol C Tables 4.2.6.8 and 6.1.1.4'
Li Li -0.0003 0.0001 'International Tables Vol C Tables 4.2.6.8 and 6.1.1.4'
N N 0.0061 0.0033 'International Tables Vol C Tables 4.2.6.8 and 6.1.1.4'

loop_
_geom_angle_atom_site_label_1
_geom_angle_atom_site_label_2
_geom_angle_atom_site_label_3
_geom_angle
N1 Li1 N4 174.82(19)
N1 Li1 N5 118.28(16)
N4 Li1 N5 64.96(10)
N1 Li1 N2 64.43(10)
N4 Li1 N2 120.03(16)
N5 Li1 N2 95.77(13)
N1 Li1 Li2 92.84(15)
N4 Li1 Li2 92.27(15)
N5 Li1 Li2 48.01(10)
N2 Li1 Li2 47.79(10)
N1 Li1 C31 150.49(17)
N4 Li1 C31 32.10(7)
N5 Li1 C31 33.12(7)
N2 Li1 C31 113.93(13)
Li2 Li1 C31 70.66(12)
N1 Li1 C1 31.79(7)
N4 Li1 C1 152.29(17)
N5 Li1 C1 112.58(13)
N2 Li1 C1 32.85(6)
Li2 Li1 C1 70.70(12)
C31 Li1 C1 141.32(14)
N5 Li2 N2 122.31(18)
N5 Li2 Li1 60.57(12)
N2 Li2 Li1 61.79(12)
N101 Li3 N104 175.1(2)
N101 Li3 N102 64.67(12)
N104 Li3 N102 115.58(19)
N101 Li3 N105 120.91(19)
N104 Li3 N105 63.96(11)
N102 Li3 N105 95.38(13)
N101 Li3 Li4 97.2(2)
N104 Li3 Li4 85.9(2)
N102 Li3 Li4 47.74(13)
N105 Li3 Li4 48.00(13)
N101 Li3 C101 32.06(8)
N104 Li3 C101 147.5(2)
N102 Li3 C101 32.83(7)
N105 Li3 C101 113.78(15)
Li4 Li3 C101 73.17(17)
N101 Li3 C131 153.0(2)
N104 Li3 C131 31.89(8)
N102 Li3 C131 112.56(15)
N105 Li3 C131 32.67(7)
Li4 Li3 C131 68.03(16)
C101 Li3 C131 141.15(16)
N102 Li4 N105 127.8(3)
N102 Li4 Li3 64.19(17)
N105 Li4 Li3 64.28(17)
N102 Li4 C131 118.7(3)
N105 Li4 C131 27.65(12)
Li3 Li4 C131 58.26(15)
N102 Li4 C123 75.25(15)
N105 Li4 C123 156.9(2)
Li3 Li4 C123 138.2(2)
C131 Li4 C123 147.4(3)
C1 N1 C2 122.94(14)
C1 N1 Li1 96.36(14)
C2 N1 Li1 139.74(15)
C1 N2 C14 119.06(13)
C1 N2 Li2 119.68(16)
C14 N2 Li2 119.26(15)
C1 N2 Li1 81.82(12)
C14 N2 Li1 132.35(13)
Li2 N2 Li1 70.42(13)
C1 N3 C27 123.34(14)
C1 N3 C26 120.65(14)
C27 N3 C26 115.67(13)
C31 N4 C44 123.88(14)
C31 N4 Li1 95.39(14)
C44 N4 Li1 138.92(15)
C31 N5 C32 119.02(14)
C31 N5 Li2 119.35(16)
C32 N5 Li2 119.58(15)
C31 N5 Li1 82.70(12)
C32 N5 Li1 130.36(14)
Li2 N5 Li1 71.42(13)
C31 N6 C57 121.90(15)
C31 N6 C56 122.71(15)
C57 N6 C56 115.22(15)
C101 N101 C102 121.58(14)
C101 N101 Li3 97.17(16)
C102 N101 Li3 139.86(17)
C101 N102 C114 120.48(14)
C101 N102 Li4 124.8(2)
C114 N102 Li4 113.8(2)
C101 N102 Li3 81.02(13)
C114 N102 Li3 134.14(15)
Li4 N102 Li3 68.07(17)
C101 N103 C126 121.33(16)
C101 N103 C127 123.67(16)
C126 N103 C127 115.00(16)
C131 N104 C132 122.31(14)
C131 N104 Li3 97.76(15)
C132 N104 Li3 139.67(16)
C131 N105 C144 120.41(13)
C131 N105 Li4 112.0(3)
C144 N105 Li4 125.2(3)
C131 N105 Li3 81.47(12)
C144 N105 Li3 132.50(15)
Li4 N105 Li3 67.72(18)
C131 N106 C156 121.43(14)
C131 N106 C157 123.86(14)
C156 N106 C157 114.69(15)
N1 C1 N2 116.66(14)
N1 C1 N3 124.46(15)
N2 C1 N3 118.88(15)
N1 C1 Li1 51.85(11)
N2 C1 Li1 65.33(11)
N3 C1 Li1 172.26(14)
C3 C2 C7 119.94(17)
C3 C2 N1 122.18(16)
C7 C2 N1 117.70(17)
C2 C3 C4 118.24(19)
C2 C3 C8 123.19(16)
C4 C3 C8 118.46(19)
C5 C4 C3 121.8(2)
C5 C4 H4 119.1
C3 C4 H4 119.1
C4 C5 C6 119.6(2)
C4 C5 H5 120.2
C6 C5 H5 120.2
C5 C6 C7 121.4(2)
C5 C6 H6 119.3
C7 C6 H6 119.3
C6 C7 C2 118.7(2)
C6 C7 C11 120.08(19)
C2 C7 C11 121.24(17)
C3 C8 C10 110.70(18)
C3 C8 C9 112.93(17)
C10 C8 C9 109.79(18)
C3 C8 H8 107.7
C10 C8 H8 107.7
C9 C8 H8 107.7
C8 C9 H9A 109.5
C8 C9 H9B 109.5
H9A C9 H9B 109.5
C8 C9 H9C 109.5
H9A C9 H9C 109.5
H9B C9 H9C 109.5
C8 C10 H10A 109.5
C8 C10 H10B 109.5
H10A C10 H10B 109.5
C8 C10 H10C 109.5
H10A C10 H10C 109.5
H10B C10 H10C 109.5
C7 C11 C12 113.37(17)
C7 C11 C13 113.38(18)
C12 C11 C13 108.45(18)
C7 C11 H11 107.1
C12 C11 H11 107.1
C13 C11 H11 107.1
C11 C12 H12A 109.5
C11 C12 H12B 109.5
H12A C12 H12B 109.5
C11 C12 H12C 109.5
H12A C12 H12C 109.5
H12B C12 H12C 109.5
C11 C13 H13A 109.5
C11 C13 H13B 109.5
H13A C13 H13B 109.5
C11 C13 H13C 109.5
H13A C13 H13C 109.5
H13B C13 H13C 109.5
C15 C14 C19 118.56(15)
C15 C14 N2 119.62(15)
C19 C14 N2 121.60(14)
C16 C15 C14 119.71(16)
C16 C15 C20 118.76(15)
C14 C15 C20 121.53(15)
C17 C16 C15 121.52(17)
C17 C16 H16 119.2
C15 C16 H16 119.2
C18 C17 C16 119.09(17)
C18 C17 H17 120.5
C16 C17 H17 120.5
C17 C18 C19 121.96(17)
C17 C18 H18 119.0
C19 C18 H18 119.0
C18 C19 C14 119.15(16)
C18 C19 C23 117.88(16)
C14 C19 C23 122.82(15)
C15 C20 C22 111.42(15)
C15 C20 C21 112.69(16)
C22 C20 C21 109.86(16)
C15 C20 H20 107.5
C22 C20 H20 107.5
C21 C20 H20 107.5
C20 C21 H21A 109.5
C20 C21 H21B 109.5
H21A C21 H21B 109.5
C20 C21 H21C 109.5
H21A C21 H21C 109.5
H21B C21 H21C 109.5
C20 C22 H22A 109.5
C20 C22 H22B 109.5
H22A C22 H22B 109.5
C20 C22 H22C 109.5
H22A C22 H22C 109.5
H22B C22 H22C 109.5
C24 C23 C25 109.68(17)
C24 C23 C19 113.71(16)
C25 C23 C19 110.24(16)
C24 C23 H23 107.7
C25 C23 H23 107.7
C19 C23 H23 107.7
C23 C24 H24A 109.5
C23 C24 H24B 109.5
H24A C24 H24B 109.5
C23 C24 H24C 109.5
H24A C24 H24C 109.5
H24B C24 H24C 109.5
C23 C25 H25A 109.5
C23 C25 H25B 109.5
H25A C25 H25B 109.5
C23 C25 H25C 109.5
H25A C25 H25C 109.5
H25B C25 H25C 109.5
N3 C26 H26A 109.5
N3 C26 H26B 109.5
H26A C26 H26B 109.5
N3 C26 H26C 109.5
H26A C26 H26C 109.5
H26B C26 H26C 109.5
N3 C27 H27A 109.5
N3 C27 H27B 109.5
H27A C27 H27B 109.5
N3 C27 H27C 109.5
H27A C27 H27C 109.5
H27B C27 H27C 109.5
N4 C31 N5 116.02(14)
N4 C31 N6 123.94(15)
N5 C31 N6 120.04(15)
N4 C31 Li1 52.50(11)
N5 C31 Li1 64.18(11)
N6 C31 Li1 171.32(15)
C33 C32 C37 119.24(16)
C33 C32 N5 119.13(16)
C37 C32 N5 121.41(16)
C34 C33 C32 119.21(18)
C34 C33 C38 119.10(18)
C32 C33 C38 121.66(16)
C35 C34 C33 121.4(2)
C35 C34 H34 119.3
C33 C34 H34 119.3
C36 C35 C34 119.2(2)
C36 C35 H35 120.4
C34 C35 H35 120.4
C35 C36 C37 122.1(2)
C35 C36 H36 118.9
C37 C36 H36 118.9
C36 C37 C32 118.78(19)
C36 C37 C41 118.63(18)
C32 C37 C41 122.40(17)
C33 C38 C40 114.09(17)
C33 C38 C39 110.56(17)
C40 C38 C39 109.58(17)
C33 C38 H38 107.4
C40 C38 H38 107.4
C39 C38 H38 107.4
C38 C39 H39A 109.5
C38 C39 H39B 109.5
H39A C39 H39B 109.5
C38 C39 H39C 109.5
H39A C39 H39C 109.5
H39B C39 H39C 109.5
C38 C40 H40A 109.5
C38 C40 H40B 109.5
H40A C40 H40B 109.5
C38 C40 H40C 109.5
H40A C40 H40C 109.5
H40B C40 H40C 109.5
C43 C41 C42 109.03(19)
C43 C41 C37 113.62(18)
C42 C41 C37 111.45(19)
C43 C41 H41 107.5
C42 C41 H41 107.5
C37 C41 H41 107.5
C41 C42 H42A 109.5
C41 C42 H42B 109.5
H42A C42 H42B 109.5
C41 C42 H42C 109.5
H42A C42 H42C 109.5
H42B C42 H42C 109.5
C41 C43 H43A 109.5
C41 C43 H43B 109.5
H43A C43 H43B 109.5
C41 C43 H43C 109.5
H43A C43 H43C 109.5
H43B C43 H43C 109.5
C45 C44 C49 119.69(16)
C45 C44 N4 121.18(15)
C49 C44 N4 118.92(16)
C46 C45 C44 118.60(16)
C46 C45 C50 118.54(16)
C44 C45 C50 122.84(16)
C47 C46 C45 121.83(18)
C47 C46 H46 119.1
C45 C46 H46 119.1
C48 C47 C46 119.20(18)
C48 C47 H47 120.4
C46 C47 H47 120.4
C47 C48 C49 121.66(18)
C47 C48 H48 119.2
C49 C48 H48 119.2
C48 C49 C44 118.96(18)
C48 C49 C53 119.78(17)
C44 C49 C53 121.24(17)
C45 C50 C51 111.41(15)
C45 C50 C52 111.79(17)
C51 C50 C52 110.39(16)
C45 C50 H50 107.7
C51 C50 H50 107.7
C52 C50 H50 107.7
C50 C51 H51A 109.5
C50 C51 H51B 109.5
H51A C51 H51B 109.5
C50 C51 H51C 109.5
H51A C51 H51C 109.5
H51B C51 H51C 109.5
C50 C52 H52A 109.5
C50 C52 H52B 109.5
H52A C52 H52B 109.5
C50 C52 H52C 109.5
H52A C52 H52C 109.5
H52B C52 H52C 109.5
C54 C53 C49 110.7(2)
C54 C53 C55 109.2(2)
C49 C53 C55 113.02(18)
C54 C53 H53 107.9
C49 C53 H53 107.9
C55 C53 H53 107.9
C53 C54 H54A 109.5
C53 C54 H54B 109.5
H54A C54 H54B 109.5
C53 C54 H54C 109.5
H54A C54 H54C 109.5
H54B C54 H54C 109.5
C53 C55 H55A 109.5
C53 C55 H55B 109.5
H55A C55 H55B 109.5
C53 C55 H55C 109.5
H55A C55 H55C 109.5
H55B C55 H55C 109.5
N6 C56 H56A 109.5
N6 C56 H56B 109.5
H56A C56 H56B 109.5
N6 C56 H56C 109.5
H56A C56 H56C 109.5
H56B C56 H56C 109.5
N6 C57 H57A 109.5
N6 C57 H57B 109.5
H57A C57 H57B 109.5
N6 C57 H57C 109.5
H57A C57 H57C 109.5
H57B C57 H57C 109.5
N101 C101 N102 116.37(15)
N101 C101 N103 124.02(16)
N102 C101 N103 119.60(15)
N101 C101 Li3 50.76(12)
N102 C101 Li3 66.15(12)
N103 C101 Li3 171.59(16)
C103 C102 C107 119.36(16)
C103 C102 N101 119.06(16)
C107 C102 N101 121.45(15)
C104 C103 C102 119.04(18)
C104 C103 C108 119.59(18)
C102 C103 C108 121.38(17)
C105 C104 C103 121.43(19)
C105 C104 H104 119.3
C103 C104 H104 119.3
C104 C105 C106 118.97(19)
C104 C105 H105 120.5
C106 C105 H105 120.5
C105 C106 C107 121.96(19)
C105 C106 H106 119.0
C107 C106 H106 119.0
C106 C107 C102 118.49(17)
C106 C107 C111 119.38(17)
C102 C107 C111 121.98(16)
C110 C108 C109 108.5(3)
C110 C108 C103 112.4(2)
C109 C108 C103 111.5(2)
C110 C108 H108 108.1
C109 C108 H108 108.1
C103 C108 H108 108.1
C108 C109 H10D 109.5
C108 C109 H10E 109.5
H10D C109 H10E 109.5
C108 C109 H10F 109.5
H10D C109 H10F 109.5
H10E C109 H10F 109.5
C108 C110 H11A 109.5
C108 C110 H11B 109.5
H11A C110 H11B 109.5
C108 C110 H11C 109.5
H11A C110 H11C 109.5
H11B C110 H11C 109.5
C107 C111 C112 112.65(19)
C107 C111 C113 110.31(16)
C112 C111 C113 110.22(19)
C107 C111 H111 107.8
C112 C111 H111 107.8
C113 C111 H111 107.8
C111 C112 H11D 109.5
C111 C112 H11E 109.5
H11D C112 H11E 109.5
C111 C112 H11F 109.5
H11D C112 H11F 109.5
H11E C112 H11F 109.5
C111 C113 H11G 109.5
C111 C113 H11H 109.5
H11G C113 H11H 109.5
C111 C113 H11I 109.5
H11G C113 H11I 109.5
H11H C113 H11I 109.5
C115 C114 C119 118.51(16)
C115 C114 N102 121.91(16)
C119 C114 N102 119.26(15)
C116 C115 C114 119.31(18)
C116 C115 C120 117.65(17)
C114 C115 C120 122.94(16)
C117 C116 C115 122.12(19)
C117 C116 H116 118.9
C115 C116 H116 118.9
C116 C117 C118 118.86(18)
C116 C117 H117 120.6
C118 C117 H117 120.6
C117 C118 C119 121.51(18)
C117 C118 H118 119.2
C119 C118 H118 119.2
C118 C119 C114 119.66(17)
C118 C119 C123 117.89(16)
C114 C119 C123 122.44(15)
C115 C120 C121 112.09(18)
C115 C120 C122 110.36(19)
C121 C120 C122 110.57(19)
C115 C120 H120 107.9
C121 C120 H120 107.9
C122 C120 H120 107.9
C120 C121 H12D 109.5
C120 C121 H12E 109.5
H12D C121 H12E 109.5
C120 C121 H12F 109.5
H12D C121 H12F 109.5
H12E C121 H12F 109.5
C120 C122 H12G 109.5
C120 C122 H12H 109.5
H12G C122 H12H 109.5
C120 C122 H12I 109.5
H12G C122 H12I 109.5
H12H C122 H12I 109.5
C119 C123 C125 111.39(15)
C119 C123 C124 113.16(16)
C125 C123 C124 109.14(16)
C119 C123 Li4 86.78(16)
C125 C123 Li4 81.32(15)
C124 C123 Li4 150.3(2)
C119 C123 H123 107.6
C125 C123 H123 107.6
C124 C123 H123 107.6
Li4 C123 H123 43.2
C123 C124 H12J 109.5
C123 C124 H12K 109.5
H12J C124 H12K 109.5
C123 C124 H12L 109.5
H12J C124 H12L 109.5
H12K C124 H12L 109.5
C123 C125 H12M 109.5
C123 C125 H12N 109.5
H12M C125 H12N 109.5
C123 C125 H12O 109.5
H12M C125 H12O 109.5
H12N C125 H12O 109.5
N103 C126 H12P 109.5
N103 C126 H12Q 109.5
H12P C126 H12Q 109.5
N103 C126 H12R 109.5
H12P C126 H12R 109.5
H12Q C126 H12R 109.5
N103 C127 H12S 109.5
N103 C127 H12T 109.5
H12S C127 H12T 109.5
N103 C127 H12U 109.5
H12S C127 H12U 109.5
H12T C127 H12U 109.5
N104 C131 N105 114.73(14)
N104 C131 N106 124.35(14)
N105 C131 N106 120.91(14)
N104 C131 Li3 50.36(12)
N105 C131 Li3 65.86(12)
N106 C131 Li3 167.70(14)
N104 C131 Li4 86.27(16)
N105 C131 Li4 40.31(18)
N106 C131 Li4 138.41(15)
Li3 C131 Li4 53.71(13)
C133 C132 C137 119.82(15)
C133 C132 N104 122.16(14)
C137 C132 N104 117.86(15)
C134 C133 C132 118.81(16)
C134 C133 C138 118.33(16)
C132 C133 C138 122.75(15)
C135 C134 C133 121.44(19)
C135 C134 H134 119.3
C133 C134 H134 119.3
C136 C135 C134 119.20(18)
C136 C135 H135 120.4
C134 C135 H135 120.4
C135 C136 C137 121.75(19)
C135 C136 H136 119.1
C137 C136 H136 119.1
C136 C137 C132 118.59(18)
C136 C137 C141 119.92(17)
C132 C137 C141 121.48(16)
C133 C138 C140 112.56(18)
C133 C138 C139 109.70(17)
C140 C138 C139 111.9(2)
C133 C138 H138 107.5
C140 C138 H138 107.5
C139 C138 H138 107.5
C138 C139 H13D 109.5
C138 C139 H13E 109.5
H13D C139 H13E 109.5
C138 C139 H13F 109.5
H13D C139 H13F 109.5
H13E C139 H13F 109.5
C138 C140 H14A 109.5
C138 C140 H14B 109.5
H14A C140 H14B 109.5
C138 C140 H14C 109.5
H14A C140 H14C 109.5
H14B C140 H14C 109.5
C137 C141 C143 111.9(2)
C137 C141 C142 113.0(2)
C143 C141 C142 109.74(19)
C137 C141 H141 107.3
C143 C141 H141 107.3
C142 C141 H141 107.3
C141 C142 H14D 109.5
C141 C142 H14E 109.5
H14D C142 H14E 109.5
C141 C142 H14F 109.5
H14D C142 H14F 109.5
H14E C142 H14F 109.5
C141 C143 H14G 109.5
C141 C143 H14H 109.5
H14G C143 H14H 109.5
C141 C143 H14I 109.5
H14G C143 H14I 109.5
H14H C143 H14I 109.5
C145 C144 C149 118.90(15)
C145 C144 N105 118.94(15)
C149 C144 N105 122.02(15)
C146 C145 C144 119.62(16)
C146 C145 C150 118.42(16)
C144 C145 C150 121.96(15)
C147 C146 C145 121.53(18)
C147 C146 H146 119.2
C145 C146 H146 119.2
C146 C147 C148 119.00(18)
C146 C147 H147 120.5
C148 C147 H147 120.5
C147 C148 C149 122.17(18)
C147 C148 H148 118.9
C149 C148 H148 118.9
C148 C149 C144 118.73(16)
C148 C149 C153 118.54(16)
C144 C149 C153 122.63(16)
C145 C150 C152 112.57(16)
C145 C150 C151 111.59(15)
C152 C150 C151 110.23(15)
C145 C150 H150 107.4
C152 C150 H150 107.4
C151 C150 H150 107.4
C150 C151 H15A 109.5
C150 C151 H15B 109.5
H15A C151 H15B 109.5
C150 C151 H15C 109.5
H15A C151 H15C 109.5
H15B C151 H15C 109.5
C150 C152 H15D 109.5
C150 C152 H15E 109.5
H15D C152 H15E 109.5
C150 C152 H15F 109.5
H15D C152 H15F 109.5
H15E C152 H15F 109.5
C154 C153 C155 111.9(2)
C154 C153 C149 110.28(17)
C155 C153 C149 112.73(19)
C154 C153 H153 107.2
C155 C153 H153 107.2
C149 C153 H153 107.2
C153 C154 H15G 109.5
C153 C154 H15H 109.5
H15G C154 H15H 109.5
C153 C154 H15I 109.5
H15G C154 H15I 109.5
H15H C154 H15I 109.5
C153 C155 H15J 109.5
C153 C155 H15K 109.5
H15J C155 H15K 109.5
C153 C155 H15L 109.5
H15J C155 H15L 109.5
H15K C155 H15L 109.5
N106 C156 H15M 109.5
N106 C156 H15N 109.5
H15M C156 H15N 109.5
N106 C156 H15O 109.5
H15M C156 H15O 109.5
H15N C156 H15O 109.5
N106 C157 H15P 109.5
N106 C157 H15Q 109.5
H15P C157 H15Q 109.5
N106 C157 H15R 109.5
H15P C157 H15R 109.5
H15Q C157 H15R 109.5

loop_
_geom_bond_atom_site_label_1
_geom_bond_atom_site_label_2
_geom_bond_distance
Li1 N1 1.977(3)
Li1 N4 1.979(3)
Li1 N5 2.253(3)
Li1 N2 2.293(3)
Li1 Li2 2.452(5)
Li1 C31 2.483(3)
Li1 C1 2.498(3)
Li2 N5 1.923(4)
Li2 N2 1.928(4)
Li3 N101 1.939(4)
Li3 N104 1.943(4)
Li3 N102 2.300(4)
Li3 N105 2.308(4)
Li3 Li4 2.370(6)
Li3 C101 2.484(4)
Li3 C131 2.501(4)
Li4 N102 1.891(5)
Li4 N105 1.903(4)
Li4 C131 2.727(6)
Li4 C123 2.774(5)
N1 C1 1.324(2)
N1 C2 1.424(2)
N2 C1 1.369(2)
N2 C14 1.429(2)
N3 C1 1.381(2)
N3 C27 1.452(2)
N3 C26 1.459(2)
N4 C31 1.325(2)
N4 C44 1.423(2)
N5 C31 1.368(2)
N5 C32 1.431(2)
N6 C31 1.375(2)
N6 C57 1.453(2)
N6 C56 1.455(2)
N101 C101 1.329(2)
N101 C102 1.421(2)
N102 C101 1.363(2)
N102 C114 1.432(2)
N103 C101 1.374(2)
N103 C126 1.456(3)
N103 C127 1.458(3)
N104 C131 1.333(2)
N104 C132 1.423(2)
N105 C131 1.365(2)
N105 C144 1.425(2)
N106 C131 1.368(2)
N106 C156 1.457(2)
N106 C157 1.458(2)
C2 C3 1.406(3)
C2 C7 1.414(3)
C3 C4 1.406(3)
C3 C8 1.523(3)
C4 C5 1.366(3)
C4 H4 0.9500
C5 C6 1.377(3)
C5 H5 0.9500
C6 C7 1.394(3)
C6 H6 0.9500
C7 C11 1.518(3)
C8 C10 1.525(3)
C8 C9 1.541(3)
C8 H8 1.0000
C9 H9A 0.9800
C9 H9B 0.9800
C9 H9C 0.9800
C10 H10A 0.9800
C10 H10B 0.9800
C10 H10C 0.9800
C11 C12 1.520(3)
C11 C13 1.537(3)
C11 H11 1.0000
C12 H12A 0.9800
C12 H12B 0.9800
C12 H12C 0.9800
C13 H13A 0.9800
C13 H13B 0.9800
C13 H13C 0.9800
C14 C15 1.419(2)
C14 C19 1.421(2)
C15 C16 1.391(2)
C15 C20 1.517(2)
C16 C17 1.380(3)
C16 H16 0.9500
C17 C18 1.380(3)
C17 H17 0.9500
C18 C19 1.393(2)
C18 H18 0.9500
C19 C23 1.522(2)
C20 C22 1.531(3)
C20 C21 1.535(3)
C20 H20 1.0000
C21 H21A 0.9800
C21 H21B 0.9800
C21 H21C 0.9800
C22 H22A 0.9800
C22 H22B 0.9800
C22 H22C 0.9800
C23 C24 1.518(3)
C23 C25 1.519(3)
C23 H23 1.0000
C24 H24A 0.9800
C24 H24B 0.9800
C24 H24C 0.9800
C25 H25A 0.9800
C25 H25B 0.9800
C25 H25C 0.9800
C26 H26A 0.9800
C26 H26B 0.9800
C26 H26C 0.9800
C27 H27A 0.9800
C27 H27B 0.9800
C27 H27C 0.9800
C32 C33 1.415(3)
C32 C37 1.415(3)
C33 C34 1.395(3)
C33 C38 1.516(3)
C34 C35 1.378(3)
C34 H34 0.9500
C35 C36 1.375(3)
C35 H35 0.9500
C36 C37 1.390(3)
C36 H36 0.9500
C37 C41 1.522(3)
C38 C40 1.528(3)
C38 C39 1.532(3)
C38 H38 1.0000
C39 H39A 0.9800
C39 H39B 0.9800
C39 H39C 0.9800
C40 H40A 0.9800
C40 H40B 0.9800
C40 H40C 0.9800
C41 C43 1.513(3)
C41 C42 1.519(3)
C41 H41 1.0000
C42 H42A 0.9800
C42 H42B 0.9800
C42 H42C 0.9800
C43 H43A 0.9800
C43 H43B 0.9800
C43 H43C 0.9800
C44 C45 1.409(2)
C44 C49 1.414(2)
C45 C46 1.396(2)
C45 C50 1.518(2)
C46 C47 1.378(3)
C46 H46 0.9500
C47 C48 1.375(3)
C47 H47 0.9500
C48 C49 1.391(3)
C48 H48 0.9500
C49 C53 1.522(3)
C50 C51 1.530(3)
C50 C52 1.530(3)
C50 H50 1.0000
C51 H51A 0.9800
C51 H51B 0.9800
C51 H51C 0.9800
C52 H52A 0.9800
C52 H52B 0.9800
C52 H52C 0.9800
C53 C54 1.510(3)
C53 C55 1.544(3)
C53 H53 1.0000
C54 H54A 0.9800
C54 H54B 0.9800
C54 H54C 0.9800
C55 H55A 0.9800
C55 H55B 0.9800
C55 H55C 0.9800
C56 H56A 0.9800
C56 H56B 0.9800
C56 H56C 0.9800
C57 H57A 0.9800
C57 H57B 0.9800
C57 H57C 0.9800
C102 C103 1.409(2)
C102 C107 1.411(3)
C103 C104 1.396(3)
C103 C108 1.517(3)
C104 C105 1.376(3)
C104 H104 0.9500
C105 C106 1.379(3)
C105 H105 0.9500
C106 C107 1.393(3)
C106 H106 0.9500
C107 C111 1.518(3)
C108 C110 1.507(4)
C108 C109 1.508(4)
C108 H108 1.0000
C109 H10D 0.9800
C109 H10E 0.9800
C109 H10F 0.9800
C110 H11A 0.9800
C110 H11B 0.9800
C110 H11C 0.9800
C111 C112 1.528(3)
C111 C113 1.534(3)
C111 H111 1.0000
C112 H11D 0.9800
C112 H11E 0.9800
C112 H11F 0.9800
C113 H11G 0.9800
C113 H11H 0.9800
C113 H11I 0.9800
C114 C115 1.416(3)
C114 C119 1.416(2)
C115 C116 1.390(3)
C115 C120 1.527(3)
C116 C117 1.377(3)
C116 H116 0.9500
C117 C118 1.379(3)
C117 H117 0.9500
C118 C119 1.394(2)
C118 H118 0.9500
C119 C123 1.517(3)
C120 C121 1.530(3)
C120 C122 1.535(3)
C120 H120 1.0000
C121 H12D 0.9800
C121 H12E 0.9800
C121 H12F 0.9800
C122 H12G 0.9800
C122 H12H 0.9800
C122 H12I 0.9800
C123 C125 1.532(3)
C123 C124 1.534(3)
C123 H123 1.0000
C124 H12J 0.9800
C124 H12K 0.9800
C124 H12L 0.9800
C125 H12M 0.9800
C125 H12N 0.9800
C125 H12O 0.9800
C126 H12P 0.9800
C126 H12Q 0.9800
C126 H12R 0.9800
C127 H12S 0.9800
C127 H12T 0.9800
C127 H12U 0.9800
C132 C133 1.404(2)
C132 C137 1.411(2)
C133 C134 1.398(2)
C133 C138 1.518(2)
C134 C135 1.378(3)
C134 H134 0.9500
C135 C136 1.376(3)
C135 H135 0.9500
C136 C137 1.394(3)
C136 H136 0.9500
C137 C141 1.517(3)
C138 C140 1.526(3)
C138 C139 1.533(3)
C138 H138 1.0000
C139 H13D 0.9800
C139 H13E 0.9800
C139 H13F 0.9800
C140 H14A 0.9800
C140 H14B 0.9800
C140 H14C 0.9800
C141 C143 1.518(4)
C141 C142 1.522(3)
C141 H141 1.0000
C142 H14D 0.9800
C142 H14E 0.9800
C142 H14F 0.9800
C143 H14G 0.9800
C143 H14H 0.9800
C143 H14I 0.9800
C144 C145 1.417(2)
C144 C149 1.418(2)
C145 C146 1.394(2)
C145 C150 1.519(2)
C146 C147 1.373(3)
C146 H146 0.9500
C147 C148 1.384(3)
C147 H147 0.9500
C148 C149 1.393(3)
C148 H148 0.9500
C149 C153 1.523(3)
C150 C152 1.530(3)
C150 C151 1.530(3)
C150 H150 1.0000
C151 H15A 0.9800
C151 H15B 0.9800
C151 H15C 0.9800
C152 H15D 0.9800
C152 H15E 0.9800
C152 H15F 0.9800
C153 C154 1.514(3)
C153 C155 1.518(3)
C153 H153 1.0000
C154 H15G 0.9800
C154 H15H 0.9800
C154 H15I 0.9800
C155 H15J 0.9800
C155 H15K 0.9800
C155 H15L 0.9800
C156 H15M 0.9800
C156 H15N 0.9800
C156 H15O 0.9800
C157 H15P 0.9800
C157 H15Q 0.9800
C157 H15R 0.9800
